data_7003116
loop_
_publ_author_name
'Muller, Alfred'
'Otto, Stefanus'
'Roodt, Andreas'

_publ_section_title
;
 Rapid phosphorus(iii) ligand evaluation utilising potassium
 selenocyanate
;
_journal_issue 5
_journal_name_full 'Dalton Transactions'
_journal_page_first 650
_journal_page_last 657
_journal_paper_doi 10.1039/b712782k
_journal_year 2008
_chemical_formula_moiety 'C18 H27 P Se'
_chemical_formula_sum 'C18 H27 P Se'
_chemical_formula_weight 353.33
_space_group_IT_number 14
_symmetry_cell_setting monoclinic
_symmetry_space_group_name_Hall '-P 2ybc'
_symmetry_space_group_name_H-M 'P 1 21/c 1'
_audit_creation_date 2006-03-16T10:41:44-00:00
_audit_creation_method 'WinGX routine CIF_UPDATE'
_cell_angle_alpha 90
_cell_angle_beta 98.26(3)
_cell_angle_gamma 90
_cell_formula_units_Z 4
_cell_length_a 11.100(2)
_cell_length_b 13.668(3)
_cell_length_c 11.773(2)
_cell_measurement_reflns_used 847
_cell_measurement_temperature 293(2)
_cell_measurement_theta_max 24.63
_cell_measurement_theta_min 2.38
_cell_volume 1767.6(6)
_computing_cell_refinement 'SAINT-Plus (Bruker, 1999)'
_computing_data_collection 'SMART-NT (Bruker, 1998)'
_computing_data_reduction 'SAINT-Plus and XPREP (Bruker, 1999)'
_computing_molecular_graphics 'DIAMOND (Brandenburg & Putz, 2005)'
_computing_publication_material 'WinGX (Farrugia, 1999)'
_computing_structure_refinement 'SHELXL-97 (Sheldrick, 1997)'
_computing_structure_solution 'SIR97 (Altomare et al, 1999)'
_diffrn_ambient_temperature 293(2)
_diffrn_detector_area_resol_mean 512
_diffrn_measured_fraction_theta_full 0.992
_diffrn_measured_fraction_theta_max 0.992
_diffrn_measurement_device_type
;
Bruker SMART CCD 1K
;
_diffrn_measurement_method \w
_diffrn_radiation_source 'fine-focus sealed tube'
_diffrn_radiation_type MoK\a
_diffrn_radiation_wavelength 0.71073
_diffrn_reflns_av_R_equivalents 0.0428
_diffrn_reflns_limit_h_max 14
_diffrn_reflns_limit_h_min -11
_diffrn_reflns_limit_k_max 18
_diffrn_reflns_limit_k_min -18
_diffrn_reflns_limit_l_max 15
_diffrn_reflns_limit_l_min -13
_diffrn_reflns_number 12106
_diffrn_reflns_theta_full 28.32
_diffrn_reflns_theta_max 28.32
_diffrn_reflns_theta_min 1.85
_diffrn_standards_decay_% 0
_diffrn_standards_interval_count 0
_diffrn_standards_interval_time 0
_diffrn_standards_number 0
_exptl_absorpt_coefficient_mu 2.205
_exptl_absorpt_correction_T_max 0.7477
_exptl_absorpt_correction_T_min 0.5772
_exptl_absorpt_correction_type multi-scan
_exptl_absorpt_process_details
;
SADABS (Bruker, 2004)
;
_exptl_crystal_colour colorless
_exptl_crystal_density_diffrn 1.328
_exptl_crystal_density_method 'not measured'
_exptl_crystal_description cuboid
_exptl_crystal_F_000 736
_exptl_crystal_size_max 0.28
_exptl_crystal_size_mid 0.22
_exptl_crystal_size_min 0.14
_refine_diff_density_max 0.258
_refine_diff_density_min -0.28
_refine_ls_extinction_method none
_refine_ls_goodness_of_fit_ref 1.004
_refine_ls_hydrogen_treatment constr
_refine_ls_matrix_type full
_refine_ls_number_parameters 181
_refine_ls_number_reflns 4364
_refine_ls_number_restraints 0
_refine_ls_restrained_S_all 1.004
_refine_ls_R_factor_gt 0.0375
_refine_ls_shift/su_max 0.001
_refine_ls_structure_factor_coef Fsqd
_refine_ls_weighting_details 'calc w=1/[\s^2^(Fo^2^)+(0.0322P)^2^] where P=(Fo^2^+2Fc^2^)/3'
_refine_ls_weighting_scheme calc
_refine_ls_wR_factor_ref 0.082
_reflns_number_gt 2688
_reflns_number_total 4364
_reflns_threshold_expression >2sigma(I)
_cod_data_source_file b712782k.txt
_cod_data_source_block sephcy2
_cod_original_sg_symbol_H-M 'P 21/c'
_cod_database_code 7003116

loop_
_symmetry_equiv_pos_as_xyz
'x, y, z'
'-x, y+1/2, -z+1/2'
'-x, -y, -z'
'x, -y-1/2, z-1/2'

loop_
_atom_site_label
_atom_site_type_symbol
_atom_site_fract_x
_atom_site_fract_y
_atom_site_fract_z
_atom_site_U_iso_or_equiv
_atom_site_adp_type
_atom_site_occupancy
_atom_site_calc_flag
_atom_site_refinement_flags
_atom_site_disorder_group
_atom_site_disorder_assembly
Se Se 0.62132(3) 0.40178(2) 0.71374(2) 0.05356(11) Uani 1 d . . .
P P 0.66970(6) 0.33799(5) 0.56180(5) 0.03691(16) Uani 1 d . . .
C11 C 0.7048(2) 0.43245(16) 0.46078(18) 0.0371(6) Uani 1 d . . .
H11 H 0.6327 0.4743 0.4445 0.045 Uiso 1 calc R . .
C12 C 0.8095(2) 0.49754(18) 0.5134(2) 0.0470(6) Uani 1 d . . .
H12A H 0.7885 0.5276 0.5826 0.056 Uiso 1 calc R . .
H12B H 0.8813 0.4575 0.5349 0.056 Uiso 1 calc R . .
C13 C 0.8390(3) 0.57731(19) 0.4318(2) 0.0532(7) Uani 1 d . . .
H13A H 0.7716 0.623 0.4188 0.064 Uiso 1 calc R . .
H13B H 0.9105 0.6129 0.4666 0.064 Uiso 1 calc R . .
C14 C 0.8624(2) 0.5352(2) 0.3177(2) 0.0537(7) Uani 1 d . . .
H14A H 0.9355 0.4954 0.3294 0.064 Uiso 1 calc R . .
H14B H 0.8753 0.5881 0.2659 0.064 Uiso 1 calc R . .
C15 C 0.7556(2) 0.47305(19) 0.2642(2) 0.0502(7) Uani 1 d . . .
H15A H 0.7736 0.4452 0.1927 0.06 Uiso 1 calc R . .
H15B H 0.6838 0.5138 0.247 0.06 Uiso 1 calc R . .
C16 C 0.7305(2) 0.39101(17) 0.34539(19) 0.0450(6) Uani 1 d . . .
H16A H 0.8004 0.3477 0.3583 0.054 Uiso 1 calc R . .
H16B H 0.661 0.3531 0.3106 0.054 Uiso 1 calc R . .
C21 C 0.5494(2) 0.25985(17) 0.48658(19) 0.0386(6) Uani 1 d . . .
H21 H 0.5813 0.2293 0.4217 0.046 Uiso 1 calc R . .
C22 C 0.4376(2) 0.31981(18) 0.4386(2) 0.0507(7) Uani 1 d . . .
H22A H 0.409 0.3558 0.5005 0.061 Uiso 1 calc R . .
H22B H 0.46 0.3668 0.3835 0.061 Uiso 1 calc R . .
C23 C 0.3356(2) 0.2549(2) 0.3804(2) 0.0635(8) Uani 1 d . . .
H23A H 0.2644 0.2947 0.3555 0.076 Uiso 1 calc R . .
H23B H 0.3609 0.2249 0.313 0.076 Uiso 1 calc R . .
C24 C 0.3027(2) 0.1755(2) 0.4608(3) 0.0651(8) Uani 1 d . . .
H24A H 0.2703 0.2053 0.5247 0.078 Uiso 1 calc R . .
H24B H 0.2401 0.1337 0.4202 0.078 Uiso 1 calc R . .
C25 C 0.4122(3) 0.11466(19) 0.5054(3) 0.0581(7) Uani 1 d . . .
H25A H 0.4397 0.0798 0.4421 0.07 Uiso 1 calc R . .
H25B H 0.3897 0.0666 0.5592 0.07 Uiso 1 calc R . .
C26 C 0.5160(2) 0.17794(18) 0.5649(2) 0.0516(7) Uani 1 d . . .
H26A H 0.5868 0.1372 0.5878 0.062 Uiso 1 calc R . .
H26B H 0.4919 0.2064 0.6337 0.062 Uiso 1 calc R . .
C31 C 0.8054(2) 0.26086(17) 0.5881(2) 0.0404(6) Uani 1 d . . .
C32 C 0.8315(2) 0.19207(19) 0.5083(2) 0.0505(7) Uani 1 d . . .
H32 H 0.7779 0.183 0.4408 0.061 Uiso 1 calc R . .
C33 C 0.9369(3) 0.1370(2) 0.5287(3) 0.0663(8) Uani 1 d . . .
H33 H 0.9536 0.0907 0.4752 0.08 Uiso 1 calc R . .
C34 C 1.0178(3) 0.1504(2) 0.6286(3) 0.0722(9) Uani 1 d . . .
H34 H 1.0892 0.114 0.6418 0.087 Uiso 1 calc R . .
C35 C 0.9920(2) 0.2174(2) 0.7074(3) 0.0627(8) Uani 1 d . . .
H35 H 1.0454 0.2255 0.7752 0.075 Uiso 1 calc R . .
C36 C 0.8876(2) 0.27354(19) 0.6879(2) 0.0491(7) Uani 1 d . . .
H36 H 0.8723 0.32 0.7417 0.059 Uiso 1 calc R . .

loop_
_atom_site_aniso_label
_atom_site_aniso_U_11
_atom_site_aniso_U_22
_atom_site_aniso_U_33
_atom_site_aniso_U_23
_atom_site_aniso_U_13
_atom_site_aniso_U_12
Se 0.0632(2) 0.05849(19) 0.04058(16) -0.00640(13) 0.01284(13) 0.00721(15)
P 0.0355(3) 0.0399(4) 0.0349(3) -0.0004(3) 0.0035(3) 0.0037(3)
C11 0.0354(14) 0.0363(13) 0.0392(13) -0.0017(10) 0.0041(11) 0.0039(11)
C12 0.0466(16) 0.0472(15) 0.0461(14) -0.0092(12) 0.0031(12) -0.0023(13)
C13 0.0489(17) 0.0476(16) 0.0643(18) -0.0100(13) 0.0120(14) -0.0112(13)
C14 0.0519(17) 0.0522(17) 0.0576(17) 0.0042(13) 0.0105(14) -0.0074(14)
C15 0.0546(17) 0.0534(17) 0.0425(14) 0.0035(12) 0.0066(13) -0.0090(14)
C16 0.0510(16) 0.0441(15) 0.0391(14) -0.0020(11) 0.0034(12) -0.0076(13)
C21 0.0356(14) 0.0416(14) 0.0387(13) 0.0001(10) 0.0052(11) 0.0063(11)
C22 0.0347(14) 0.0472(16) 0.0670(18) 0.0030(13) -0.0041(13) 0.0006(12)
C23 0.0390(16) 0.065(2) 0.081(2) -0.0067(16) -0.0116(15) 0.0061(15)
C24 0.0437(17) 0.063(2) 0.090(2) -0.0223(17) 0.0126(16) -0.0131(15)
C25 0.0563(18) 0.0469(17) 0.0717(19) -0.0006(14) 0.0112(15) -0.0069(14)
C26 0.0507(16) 0.0474(16) 0.0562(16) 0.0026(12) 0.0065(13) -0.0024(13)
C31 0.0352(14) 0.0448(15) 0.0410(14) 0.0087(11) 0.0044(11) 0.0023(12)
C32 0.0455(16) 0.0533(16) 0.0520(16) 0.0028(13) 0.0041(13) 0.0156(14)
C33 0.062(2) 0.0607(19) 0.079(2) 0.0063(16) 0.0224(18) 0.0204(16)
C34 0.0403(17) 0.076(2) 0.101(3) 0.033(2) 0.0134(19) 0.0164(17)
C35 0.0350(16) 0.074(2) 0.075(2) 0.0236(17) -0.0060(15) -0.0034(15)
C36 0.0403(15) 0.0523(16) 0.0524(16) 0.0093(12) -0.0017(13) -0.0045(13)

loop_
_atom_type_symbol
_atom_type_description
_atom_type_scat_dispersion_real
_atom_type_scat_dispersion_imag
_atom_type_scat_source
C C 0.0033 0.0016 'International Tables Vol C Tables 4.2.6.8 and 6.1.1.4'
H H 0 0 'International Tables Vol C Tables 4.2.6.8 and 6.1.1.4'
P P 0.1023 0.0942 'International Tables Vol C Tables 4.2.6.8 and 6.1.1.4'
Se Se -0.0929 2.2259 'International Tables Vol C Tables 4.2.6.8 and 6.1.1.4'

loop_
_geom_angle_atom_site_label_1
_geom_angle_atom_site_label_2
_geom_angle_atom_site_label_3
_geom_angle
_geom_angle_site_symmetry_1
_geom_angle_site_symmetry_3
_geom_angle_publ_flag
C31 P C11 105.61(11) . . ?
C31 P C21 105.71(11) . . ?
C11 P C21 107.72(10) . . ?
C31 P Se 113.28(8) . . ?
C11 P Se 111.07(8) . . ?
C21 P Se 112.97(8) . . ?
C12 C11 C16 110.3(2) . . ?
C12 C11 P 111.62(16) . . ?
C16 C11 P 113.43(16) . . ?
C12 C11 H11 107.0 . . ?
C16 C11 H11 107.0 . . ?
P C11 H11 107.0 . . ?
C13 C12 C11 112.5(2) . . ?
C13 C12 H12A 109.1 . . ?
C11 C12 H12A 109.1 . . ?
C13 C12 H12B 109.1 . . ?
C11 C12 H12B 109.1 . . ?
H12A C12 H12B 107.8 . . ?
C14 C13 C12 111.5(2) . . ?
C14 C13 H13A 109.3 . . ?
C12 C13 H13A 109.3 . . ?
C14 C13 H13B 109.3 . . ?
C12 C13 H13B 109.3 . . ?
H13A C13 H13B 108.0 . . ?
C13 C14 C15 110.9(2) . . ?
C13 C14 H14A 109.5 . . ?
C15 C14 H14A 109.5 . . ?
C13 C14 H14B 109.5 . . ?
C15 C14 H14B 109.5 . . ?
H14A C14 H14B 108.0 . . ?
C14 C15 C16 110.6(2) . . ?
C14 C15 H15A 109.5 . . ?
C16 C15 H15A 109.5 . . ?
C14 C15 H15B 109.5 . . ?
C16 C15 H15B 109.5 . . ?
H15A C15 H15B 108.1 . . ?
C15 C16 C11 110.94(19) . . ?
C15 C16 H16A 109.5 . . ?
C11 C16 H16A 109.5 . . ?
C15 C16 H16B 109.5 . . ?
C11 C16 H16B 109.5 . . ?
H16A C16 H16B 108.0 . . ?
C22 C21 C26 111.2(2) . . ?
C22 C21 P 111.26(16) . . ?
C26 C21 P 110.97(16) . . ?
C22 C21 H21 107.7 . . ?
C26 C21 H21 107.7 . . ?
P C21 H21 107.7 . . ?
C23 C22 C21 111.5(2) . . ?
C23 C22 H22A 109.3 . . ?
C21 C22 H22A 109.3 . . ?
C23 C22 H22B 109.3 . . ?
C21 C22 H22B 109.3 . . ?
H22A C22 H22B 108.0 . . ?
C24 C23 C22 111.5(2) . . ?
C24 C23 H23A 109.3 . . ?
C22 C23 H23A 109.3 . . ?
C24 C23 H23B 109.3 . . ?
C22 C23 H23B 109.3 . . ?
H23A C23 H23B 108.0 . . ?
C25 C24 C23 111.0(2) . . ?
C25 C24 H24A 109.4 . . ?
C23 C24 H24A 109.4 . . ?
C25 C24 H24B 109.4 . . ?
C23 C24 H24B 109.4 . . ?
H24A C24 H24B 108.0 . . ?
C24 C25 C26 111.4(2) . . ?
C24 C25 H25A 109.3 . . ?
C26 C25 H25A 109.3 . . ?
C24 C25 H25B 109.3 . . ?
C26 C25 H25B 109.3 . . ?
H25A C25 H25B 108.0 . . ?
C25 C26 C21 111.7(2) . . ?
C25 C26 H26A 109.3 . . ?
C21 C26 H26A 109.3 . . ?
C25 C26 H26B 109.3 . . ?
C21 C26 H26B 109.3 . . ?
H26A C26 H26B 107.9 . . ?
C32 C31 C36 118.7(2) . . ?
C32 C31 P 121.49(19) . . ?
C36 C31 P 119.75(19) . . ?
C33 C32 C31 120.3(3) . . ?
C33 C32 H32 119.9 . . ?
C31 C32 H32 119.9 . . ?
C32 C33 C34 120.3(3) . . ?
C32 C33 H33 119.9 . . ?
C34 C33 H33 119.9 . . ?
C35 C34 C33 119.6(3) . . ?
C35 C34 H34 120.2 . . ?
C33 C34 H34 120.2 . . ?
C34 C35 C36 120.9(3) . . ?
C34 C35 H35 119.6 . . ?
C36 C35 H35 119.6 . . ?
C35 C36 C31 120.3(3) . . ?
C35 C36 H36 119.9 . . ?
C31 C36 H36 119.9 . . ?

loop_
_geom_bond_atom_site_label_1
_geom_bond_atom_site_label_2
_geom_bond_distance
_geom_bond_site_symmetry_2
_geom_bond_publ_flag
Se P 2.1271(8) . ?
P C31 1.828(2) . ?
P C11 1.835(2) . ?
P C21 1.835(2) . ?
C11 C12 1.523(3) . ?
C11 C16 1.536(3) . ?
C11 H11 0.9800 . ?
C12 C13 1.520(3) . ?
C12 H12A 0.9700 . ?
C12 H12B 0.9700 . ?
C13 C14 1.518(3) . ?
C13 H13A 0.9700 . ?
C13 H13B 0.9700 . ?
C14 C15 1.519(3) . ?
C14 H14A 0.9700 . ?
C14 H14B 0.9700 . ?
C15 C16 1.525(3) . ?
C15 H15A 0.9700 . ?
C15 H15B 0.9700 . ?
C16 H16A 0.9700 . ?
C16 H16B 0.9700 . ?
C21 C22 1.526(3) . ?
C21 C26 1.530(3) . ?
C21 H21 0.9800 . ?
C22 C23 1.521(3) . ?
C22 H22A 0.9700 . ?
C22 H22B 0.9700 . ?
C23 C24 1.519(4) . ?
C23 H23A 0.9700 . ?
C23 H23B 0.9700 . ?
C24 C25 1.504(4) . ?
C24 H24A 0.9700 . ?
C24 H24B 0.9700 . ?
C25 C26 1.527(4) . ?
C25 H25A 0.9700 . ?
C25 H25B 0.9700 . ?
C26 H26A 0.9700 . ?
C26 H26B 0.9700 . ?
C31 C32 1.390(3) . ?
C31 C36 1.391(3) . ?
C32 C33 1.384(4) . ?
C32 H32 0.9300 . ?
C33 C34 1.385(4) . ?
C33 H33 0.9300 . ?
C34 C35 1.362(4) . ?
C34 H34 0.9300 . ?
C35 C36 1.381(4) . ?
C35 H35 0.9300 . ?
C36 H36 0.9300 . ?

loop_
_geom_torsion_atom_site_label_1
_geom_torsion_atom_site_label_2
_geom_torsion_atom_site_label_3
_geom_torsion_atom_site_label_4
_geom_torsion
_geom_torsion_site_symmetry_1
_geom_torsion_site_symmetry_2
_geom_torsion_site_symmetry_3
_geom_torsion_site_symmetry_4
_geom_torsion_publ_flag
C31 P C11 C12 -63.94(19) . . . . ?
C21 P C11 C12 -176.56(16) . . . . ?
Se P C11 C12 59.24(18) . . . . ?
C31 P C11 C16 61.4(2) . . . . ?
C21 P C11 C16 -51.2(2) . . . . ?
Se P C11 C16 -175.41(15) . . . . ?
C16 C11 C12 C13 53.8(3) . . . . ?
P C11 C12 C13 -179.16(17) . . . . ?
C11 C12 C13 C14 -54.0(3) . . . . ?
C12 C13 C14 C15 55.2(3) . . . . ?
C13 C14 C15 C16 -57.3(3) . . . . ?
C14 C15 C16 C11 57.8(3) . . . . ?
C12 C11 C16 C15 -55.5(3) . . . . ?
P C11 C16 C15 178.44(17) . . . . ?
C31 P C21 C22 -168.95(17) . . . . ?
C11 P C21 C22 -56.41(19) . . . . ?
Se P C21 C22 66.64(18) . . . . ?
C31 P C21 C26 66.69(19) . . . . ?
C11 P C21 C26 179.23(17) . . . . ?
Se P C21 C26 -57.73(18) . . . . ?
C26 C21 C22 C23 -53.4(3) . . . . ?
P C21 C22 C23 -177.65(19) . . . . ?
C21 C22 C23 C24 55.2(3) . . . . ?
C22 C23 C24 C25 -56.6(3) . . . . ?
C23 C24 C25 C26 56.3(3) . . . . ?
C24 C25 C26 C21 -55.0(3) . . . . ?
C22 C21 C26 C25 53.2(3) . . . . ?
P C21 C26 C25 177.62(18) . . . . ?
C11 P C31 C32 -76.8(2) . . . . ?
C21 P C31 C32 37.2(2) . . . . ?
Se P C31 C32 161.43(18) . . . . ?
C11 P C31 C36 100.4(2) . . . . ?
C21 P C31 C36 -145.58(19) . . . . ?
Se P C31 C36 -21.4(2) . . . . ?
C36 C31 C32 C33 0.6(4) . . . . ?
P C31 C32 C33 177.8(2) . . . . ?
C31 C32 C33 C34 -0.5(4) . . . . ?
C32 C33 C34 C35 0.9(5) . . . . ?
C33 C34 C35 C36 -1.4(4) . . . . ?
C34 C35 C36 C31 1.5(4) . . . . ?
C32 C31 C36 C35 -1.1(4) . . . . ?
P C31 C36 C35 -178.4(2) . . . . ?

loop_
_cod_related_entry_id
_cod_related_entry_database
_cod_related_entry_code
1 ChemSpider 25934691
